data_4301357
loop_
_publ_author_name
'Konstantinos D. Demadis'
'Eleni Barouda'
'Raphael G. Raptis'
'Hong Zhao'

_publ_section_title
;
Metal Tetraphosphonate "Wires" and Their Corrosion Inhibiting Passive
Films
;
_journal_name_full 'Inorganic Chemistry'
_journal_page_first 819
_journal_page_last 821
_journal_paper_doi 10.1021/ic802032y
_journal_volume 48
_journal_year 2009
_chemical_formula_sum 'C10 H42 N2 O20 P4 Sr'
_chemical_formula_weight 721.96
_chemical_name_systematic ?
_space_group_IT_number 15
_symmetry_cell_setting monoclinic
_symmetry_space_group_name_Hall '-C 2yc'
_symmetry_space_group_name_H-M 'C 1 2/c 1'
_atom_sites_solution_hydrogens geom
_atom_sites_solution_primary direct
_atom_sites_solution_secondary difmap
_audit_creation_method SHELXL-97
_cell_angle_alpha 90.00
_cell_angle_beta 101.52(2)
_cell_angle_gamma 90.00
_cell_formula_units_Z 4
_cell_length_a 13.999(4)
_cell_length_b 5.9939(13)
_cell_length_c 33.447(12)
_cell_measurement_temperature 293(2)
_cell_volume 2750.0(14)
_computing_cell_refinement 'Bruker SMART'
_computing_data_collection 'Bruker SMART'
_computing_data_reduction 'Bruker SHELXTL'
_computing_molecular_graphics 'Bruker SHELXTL'
_computing_publication_material 'Bruker SHELXTL'
_computing_structure_refinement 'SHELXL-97 (Sheldrick, 1997)'
_computing_structure_solution 'SHELXS-97 (Sheldrick, 1990)'
_diffrn_ambient_temperature 293(2)
_diffrn_measured_fraction_theta_full 0.997
_diffrn_measured_fraction_theta_max 0.997
_diffrn_measurement_device_type 'CCD area detector'
_diffrn_measurement_method 'phi and omega scans'
_diffrn_radiation_monochromator graphite
_diffrn_radiation_source 'fine-focus sealed tube'
_diffrn_radiation_type MoK\a
_diffrn_radiation_wavelength 0.71073
_diffrn_reflns_av_R_equivalents 0.0255
_diffrn_reflns_av_sigmaI/netI 0.0177
_diffrn_reflns_limit_h_max 15
_diffrn_reflns_limit_h_min -10
_diffrn_reflns_limit_k_max 6
_diffrn_reflns_limit_k_min -6
_diffrn_reflns_limit_l_max 37
_diffrn_reflns_limit_l_min -37
_diffrn_reflns_number 6177
_diffrn_reflns_theta_full 23.29
_diffrn_reflns_theta_max 23.29
_diffrn_reflns_theta_min 2.97
_exptl_absorpt_coefficient_mu 2.279
_exptl_absorpt_correction_type none
_exptl_crystal_colour colorless
_exptl_crystal_density_diffrn 1.744
_exptl_crystal_density_method 'not measured'
_exptl_crystal_description block
_exptl_crystal_F_000 1496
_exptl_crystal_size_max 0.26
_exptl_crystal_size_mid 0.23
_exptl_crystal_size_min 0.04
_refine_diff_density_max 0.592
_refine_diff_density_min -0.545
_refine_diff_density_rms 0.098
_refine_ls_extinction_method none
_refine_ls_goodness_of_fit_ref 1.141
_refine_ls_hydrogen_treatment mixed
_refine_ls_matrix_type full
_refine_ls_number_parameters 182
_refine_ls_number_reflns 1992
_refine_ls_number_restraints 0
_refine_ls_restrained_S_all 1.141
_refine_ls_R_factor_all 0.0375
_refine_ls_R_factor_gt 0.0365
_refine_ls_shift/su_max 0.001
_refine_ls_shift/su_mean 0.000
_refine_ls_structure_factor_coef Fsqd
_refine_ls_weighting_details 'calc w=1/[\s^2^(Fo^2^)+(0.0591P)^2^+9.2986P] where P=(Fo^2^+2Fc^2^)/3'
_refine_ls_weighting_scheme calc
_refine_ls_wR_factor_gt 0.1032
_refine_ls_wR_factor_ref 0.1037
_reflns_number_gt 1936
_reflns_number_total 1992
_reflns_threshold_expression >2sigma(I)
_cod_data_source_file ic802032y_si_002_2.cif
_cod_data_source_block Sr-HDTMP
_cod_depositor_comments
;
The following automatic conversions were performed:
'_symmetry_cell_setting' value 'Monoclinic' changed to 'monoclinic'
according to '/home/saulius/struct/CIF-dictionaries/cif_core.dic'
dictionary named 'cif_core.dic' version 2.4.1 from 2010-06-29.

Automatic conversion script
Id: cif_fix_enum 1527 2010-12-29 10:47:43Z saulius 
;
_cod_original_cell_volume 2750.1(14)
_cod_original_sg_symbol_H-M 'C 2/c'
_cod_database_code 4301357

loop_
_symmetry_equiv_pos_as_xyz
'x, y, z'
'-x, y, -z+1/2'
'x+1/2, y+1/2, z'
'-x+1/2, y+1/2, -z+1/2'
'-x, -y, -z'
'x, -y, z-1/2'
'-x+1/2, -y+1/2, -z'
'x+1/2, -y+1/2, z-1/2'

loop_
_atom_site_label
_atom_site_type_symbol
_atom_site_fract_x
_atom_site_fract_y
_atom_site_fract_z
_atom_site_U_iso_or_equiv
_atom_site_adp_type
_atom_site_occupancy
_atom_site_symmetry_multiplicity
_atom_site_calc_flag
_atom_site_refinement_flags
_atom_site_disorder_assembly
_atom_site_disorder_group
_atom_site_attached_hydrogens
Sr1 Sr 1.0000 0.12171(9) 0.7500 0.0252(2) Uani 1 2 d S . . 0
P1 P 1.02756(7) 0.29361(16) 0.58901(3) 0.0221(3) Uani 1 1 d . . . 0
P2 P 0.78278(7) 0.32759(17) 0.67274(3) 0.0229(3) Uani 1 1 d . . . 0
C1 C 0.8644(3) -0.0986(6) 0.58680(11) 0.0229(8) Uani 1 1 d . . . 0
H1A H 0.8418 -0.2296 0.5992 0.028 Uiso 1 1 calc R . . 0
H1B H 0.9286 -0.1322 0.5816 0.028 Uiso 1 1 calc R . . 0
C2 C 0.7962(3) -0.0551(7) 0.54641(11) 0.0280(9) Uani 1 1 d . . . 0
H2A H 0.8231 0.0607 0.5317 0.034 Uiso 1 1 calc R . . 0
H2B H 0.7337 -0.0040 0.5512 0.034 Uiso 1 1 calc R . . 0
C3 C 0.7822(3) -0.2676(7) 0.52106(12) 0.0300(9) Uani 1 1 d . . . 0
H3A H 0.7529 -0.3806 0.5355 0.051(15) Uiso 1 1 calc R . . 0
H3B H 0.8454 -0.3223 0.5178 0.064(17) Uiso 1 1 calc R . . 0
C4 C 0.9062(3) 0.3061(6) 0.60075(11) 0.0228(8) Uani 1 1 d . . . 0
H4A H 0.9052 0.4230 0.6207 0.027 Uiso 1 1 calc R . . 0
H4B H 0.8600 0.3467 0.5762 0.027 Uiso 1 1 calc R . . 0
C5 C 0.7826(3) 0.1148(7) 0.63411(12) 0.0275(9) Uani 1 1 d . . . 0
H5A H 0.7698 -0.0279 0.6457 0.033 Uiso 1 1 calc R . . 0
H5B H 0.7287 0.1451 0.6116 0.033 Uiso 1 1 calc R . . 0
N1 N 0.8736(2) 0.0920(5) 0.61699(10) 0.0196(7) Uani 1 1 d . . . 0
O1 O 1.0264(2) 0.1988(5) 0.54772(9) 0.0358(7) Uani 1 1 d . . . 0
O2 O 1.08686(19) 0.1728(5) 0.62500(9) 0.0345(7) Uani 1 1 d . . . 0
O3 O 1.0554(2) 0.5457(5) 0.59099(10) 0.0314(7) Uani 1 1 d . . . 0
O4 O 0.6994(2) 0.2667(5) 0.69232(9) 0.0345(7) Uani 1 1 d . . . 0
O5 O 0.7633(2) 0.5541(5) 0.64894(10) 0.0344(7) Uani 1 1 d . . . 0
O6 O 0.8834(2) 0.3457(5) 0.69813(8) 0.0356(7) Uani 1 1 d . . . 0
O7 O 0.9980(2) -0.1552(5) 0.68190(9) 0.0380(7) Uani 1 1 d . . . 2
O8 O 0.8536(3) -0.1641(6) 0.73537(10) 0.0540(9) Uani 1 1 d . . . 2
O9 O 1.1074(2) 0.3195(6) 0.70550(10) 0.0487(9) Uani 1 1 d . . . 2
O10 O 0.0772(2) 0.7809(5) 0.53046(9) 0.0416(7) Uani 1 1 d . . . 2
H1 H 0.915(3) 0.059(7) 0.6333(13) 0.020(12) Uiso 1 1 d . . . 0
H2 H 1.058(4) 0.599(9) 0.5714(16) 0.044(17) Uiso 1 1 d . . . 0
H3 H 0.708(5) 0.576(12) 0.636(2) 0.08(2) Uiso 1 1 d . . . 0

loop_
_atom_site_aniso_label
_atom_site_aniso_U_11
_atom_site_aniso_U_22
_atom_site_aniso_U_33
_atom_site_aniso_U_23
_atom_site_aniso_U_13
_atom_site_aniso_U_12
Sr1 0.0233(3) 0.0315(3) 0.0192(3) 0.000 0.0004(2) 0.000
P1 0.0193(5) 0.0249(5) 0.0222(5) 0.0010(4) 0.0048(4) 0.0015(4)
P2 0.0221(5) 0.0262(5) 0.0205(5) -0.0014(4) 0.0046(4) 0.0041(4)
C1 0.0259(19) 0.0210(19) 0.0215(19) -0.0056(15) 0.0037(15) 0.0003(15)
C2 0.031(2) 0.029(2) 0.0217(19) -0.0033(17) -0.0001(16) 0.0013(17)
C3 0.032(2) 0.032(2) 0.024(2) -0.0034(17) -0.0012(17) 0.0003(18)
C4 0.0234(19) 0.0204(19) 0.0246(19) 0.0009(15) 0.0050(15) 0.0006(15)
C5 0.026(2) 0.030(2) 0.028(2) -0.0089(17) 0.0107(17) -0.0059(16)
N1 0.0175(16) 0.0228(17) 0.0171(16) -0.0022(13) 0.0001(14) 0.0013(13)
O1 0.0440(17) 0.0358(16) 0.0306(15) -0.0036(13) 0.0148(13) 0.0027(13)
O2 0.0252(14) 0.0452(17) 0.0322(15) 0.0102(13) 0.0033(12) 0.0067(13)
O3 0.0331(16) 0.0285(15) 0.0337(17) -0.0009(14) 0.0089(13) -0.0090(13)
O4 0.0329(15) 0.0411(17) 0.0334(15) 0.0008(13) 0.0163(12) 0.0036(13)
O5 0.0270(15) 0.0301(16) 0.0465(18) 0.0091(14) 0.0081(13) 0.0055(13)
O6 0.0280(15) 0.0484(18) 0.0272(15) -0.0017(13) -0.0020(12) 0.0022(13)
O7 0.0341(16) 0.0462(18) 0.0323(16) 0.0043(14) 0.0037(13) 0.0082(14)
O8 0.056(2) 0.069(2) 0.0367(18) -0.0018(17) 0.0083(16) -0.0275(18)
O9 0.0484(19) 0.061(2) 0.0385(18) -0.0048(16) 0.0138(15) -0.0156(17)
O10 0.0541(19) 0.0326(16) 0.0400(17) 0.0080(14) 0.0143(15) 0.0070(14)

loop_
_atom_type_symbol
_atom_type_description
_atom_type_scat_dispersion_real
_atom_type_scat_dispersion_imag
_atom_type_scat_source
Sr Sr -1.5307 3.2498 'International Tables Vol C Tables 4.2.6.8 and 6.1.1.4'
P P 0.1023 0.0942 'International Tables Vol C Tables 4.2.6.8 and 6.1.1.4'
C C 0.0033 0.0016 'International Tables Vol C Tables 4.2.6.8 and 6.1.1.4'
N N 0.0061 0.0033 'International Tables Vol C Tables 4.2.6.8 and 6.1.1.4'
O O 0.0106 0.0060 'International Tables Vol C Tables 4.2.6.8 and 6.1.1.4'
H H 0.0000 0.0000 'International Tables Vol C Tables 4.2.6.8 and 6.1.1.4'

loop_
_geom_angle_atom_site_label_1
_geom_angle_atom_site_label_2
_geom_angle_atom_site_label_3
_geom_angle
_geom_angle_site_symmetry_1
_geom_angle_site_symmetry_3
_geom_angle_publ_flag
O6 Sr1 O6 115.59(14) 2_756 . ?
O6 Sr1 O9 74.47(11) 2_756 2_756 ?
O6 Sr1 O9 77.42(10) . 2_756 ?
O6 Sr1 O9 77.42(10) 2_756 . ?
O6 Sr1 O9 74.47(11) . . ?
O9 Sr1 O9 125.81(17) 2_756 . ?
O6 Sr1 O8 147.72(10) 2_756 . ?
O6 Sr1 O8 81.14(11) . . ?
O9 Sr1 O8 83.44(12) 2_756 . ?
O9 Sr1 O8 134.84(10) . . ?
O6 Sr1 O8 81.14(11) 2_756 2_756 ?
O6 Sr1 O8 147.72(10) . 2_756 ?
O9 Sr1 O8 134.84(10) 2_756 2_756 ?
O9 Sr1 O8 83.44(12) . 2_756 ?
O8 Sr1 O8 99.11(18) . 2_756 ?
O6 Sr1 O7 140.56(9) 2_756 . ?
O6 Sr1 O7 81.75(9) . . ?
O9 Sr1 O7 144.88(10) 2_756 . ?
O9 Sr1 O7 73.70(10) . . ?
O8 Sr1 O7 65.51(10) . . ?
O8 Sr1 O7 69.47(10) 2_756 . ?
O6 Sr1 O7 81.75(9) 2_756 2_756 ?
O6 Sr1 O7 140.56(9) . 2_756 ?
O9 Sr1 O7 73.70(10) 2_756 2_756 ?
O9 Sr1 O7 144.88(10) . 2_756 ?
O8 Sr1 O7 69.47(10) . 2_756 ?
O8 Sr1 O7 65.51(10) 2_756 2_756 ?
O7 Sr1 O7 107.71(13) . 2_756 ?
O1 P1 O2 117.39(18) . . ?
O1 P1 O3 111.43(18) . . ?
O2 P1 O3 109.84(18) . . ?
O1 P1 C4 112.19(17) . . ?
O2 P1 C4 103.70(16) . . ?
O3 P1 C4 100.77(16) . . ?
O4 P2 O6 119.92(17) . . ?
O4 P2 O5 111.20(17) . . ?
O6 P2 O5 105.88(18) . . ?
O4 P2 C5 104.49(18) . . ?
O6 P2 C5 108.79(18) . . ?
O5 P2 C5 105.74(18) . . ?
N1 C1 C2 114.9(3) . . ?
N1 C1 H1A 108.6 . . ?
C2 C1 H1A 108.6 . . ?
N1 C1 H1B 108.6 . . ?
C2 C1 H1B 108.6 . . ?
H1A C1 H1B 107.5 . . ?
C1 C2 C3 110.0(3) . . ?
C1 C2 H2A 109.7 . . ?
C3 C2 H2A 109.7 . . ?
C1 C2 H2B 109.7 . . ?
C3 C2 H2B 109.7 . . ?
H2A C2 H2B 108.2 . . ?
C2 C3 C3 112.7(4) . 7_646 ?
C2 C3 H3A 109.1 . . ?
C3 C3 H3A 109.1 7_646 . ?
C2 C3 H3B 109.1 . . ?
C3 C3 H3B 109.1 7_646 . ?
H3A C3 H3B 107.8 . . ?
N1 C4 P1 114.1(2) . . ?
N1 C4 H4A 108.7 . . ?
P1 C4 H4A 108.7 . . ?
N1 C4 H4B 108.7 . . ?
P1 C4 H4B 108.7 . . ?
H4A C4 H4B 107.6 . . ?
N1 C5 P2 117.0(3) . . ?
N1 C5 H5A 108.0 . . ?
P2 C5 H5A 108.0 . . ?
N1 C5 H5B 108.0 . . ?
P2 C5 H5B 108.0 . . ?
H5A C5 H5B 107.3 . . ?
C4 N1 C5 113.7(3) . . ?
C4 N1 C1 113.3(3) . . ?
C5 N1 C1 111.0(3) . . ?
C4 N1 H1 104(3) . . ?
C5 N1 H1 110(3) . . ?
C1 N1 H1 104(3) . . ?
P1 O3 H2 116(4) . . ?
P2 O5 H3 117(5) . . ?
P2 O6 Sr1 139.39(18) . . ?

loop_
_geom_bond_atom_site_label_1
_geom_bond_atom_site_label_2
_geom_bond_distance
_geom_bond_site_symmetry_2
_geom_bond_publ_flag
Sr1 O6 2.519(3) 2_756 ?
Sr1 O6 2.519(3) . ?
Sr1 O9 2.603(3) 2_756 ?
Sr1 O9 2.603(3) . ?
Sr1 O8 2.641(3) . ?
Sr1 O8 2.641(3) 2_756 ?
Sr1 O7 2.814(3) . ?
Sr1 O7 2.814(3) 2_756 ?
P1 O1 1.490(3) . ?
P1 O2 1.505(3) . ?
P1 O3 1.558(3) . ?
P1 C4 1.820(4) . ?
P2 O4 1.494(3) . ?
P2 O6 1.497(3) . ?
P2 O5 1.570(3) . ?
P2 C5 1.815(4) . ?
C1 N1 1.513(5) . ?
C1 C2 1.513(5) . ?
C1 H1A 0.9700 . ?
C1 H1B 0.9700 . ?
C2 C3 1.521(6) . ?
C2 H2A 0.9700 . ?
C2 H2B 0.9700 . ?
C3 C3 1.528(7) 7_646 ?
C3 H3A 0.9700 . ?
C3 H3B 0.9700 . ?
C4 N1 1.500(5) . ?
C4 H4A 0.9700 . ?
C4 H4B 0.9700 . ?
C5 N1 1.503(5) . ?
C5 H5A 0.9700 . ?
C5 H5B 0.9700 . ?
N1 H1 0.74(4) . ?
O3 H2 0.73(5) . ?
O5 H3 0.81(7) . ?
